data_7034159
loop_
_publ_author_name
'Niemeyer, J.'
'Kelly, M. J.'
'Riddlestone, I. M.'
'Vidovic, D.'
'Aldridge, S.'

_publ_section_title
;
 Iminoborylene complexes: evaluation of synthetic routes towards
 BN-allenylidenes and unexpected reactivity towards carbodiimides.
;
_journal_issue 25
_journal_name_full 'Dalton transactions (Cambridge, England : 2003)'
_journal_page_first 11294
_journal_page_last 11305
_journal_paper_doi 10.1039/c5dt00131e
_journal_volume 44
_journal_year 2015
_chemical_formula_moiety 'C8 H5 B1 Cl2 O3 W1'
_chemical_formula_sum 'C8 H5 B Cl2 O3 W'
_chemical_formula_weight 414.69
_space_group_IT_number 14
_symmetry_cell_setting monoclinic
_symmetry_space_group_name_Hall '-P 2yn'
_symmetry_space_group_name_H-M 'P 1 21/n 1'
_atom_sites_solution_hydrogens geom
_atom_sites_solution_primary direct
_audit_creation_date 10-07-01
_audit_creation_method CRYSTALS_ver_14.03
_audit_update_record
;
2014-12-04 deposited with the CCDC.
2015-02-10 downloaded from the CCDC.
;
_cell_angle_alpha 90
_cell_angle_beta 97.450(2)
_cell_angle_gamma 90
_cell_formula_units_Z 4
_cell_length_a 7.8866(4)
_cell_length_b 11.0772(5)
_cell_length_c 12.3944(6)
_cell_measurement_reflns_used 2467
_cell_measurement_temperature 150
_cell_measurement_theta_max 27
_cell_measurement_theta_min 5
_cell_volume 1073.65(9)
_computing_cell_refinement 'DENZO/SCALEPACK (Otwinowski & Minor, 1997)'
_computing_data_collection 'COLLECT (Nonius, 2001).'
_computing_data_reduction 'DENZO/SCALEPACK (Otwinowski & Minor, 1997)'
_computing_molecular_graphics 'CAMERON (Watkin et al., 1996)'
_computing_publication_material 'CRYSTALS (Betteridge et al., 2003)'
_computing_structure_refinement 'CRYSTALS (Betteridge et al., 2003)'
_computing_structure_solution 'SIR92 (Altomare et al., 1994)'
_diffrn_ambient_temperature 150
_diffrn_measured_fraction_theta_full 0.993
_diffrn_measured_fraction_theta_max 0.989
_diffrn_measurement_device Area
_diffrn_measurement_device_type 'Nonius KappaCCD'
_diffrn_measurement_method \w
_diffrn_radiation_monochromator graphite
_diffrn_radiation_type 'Mo K\a'
_diffrn_radiation_wavelength 0.71073
_diffrn_reflns_av_R_equivalents 0.069
_diffrn_reflns_limit_h_max 10
_diffrn_reflns_limit_h_min -10
_diffrn_reflns_limit_k_max 14
_diffrn_reflns_limit_k_min -13
_diffrn_reflns_limit_l_max 16
_diffrn_reflns_limit_l_min -16
_diffrn_reflns_number 11681
_diffrn_reflns_theta_full 26.909
_diffrn_reflns_theta_max 27.458
_diffrn_reflns_theta_min 5.215
_diffrn_standards_number 0
_exptl_absorpt_coefficient_mu 11.235
_exptl_absorpt_correction_T_max 0.71
_exptl_absorpt_correction_T_min 0.38
_exptl_absorpt_correction_type multi-scan
_exptl_absorpt_process_details 'DENZO/SCALEPACK (Otwinowski & Minor, 1997)'
_exptl_crystal_colour yellow
_exptl_crystal_density_diffrn 2.565
_exptl_crystal_density_method 'not measured'
_exptl_crystal_description plate
_exptl_crystal_F_000 760
_exptl_crystal_size_max 0.150
_exptl_crystal_size_mid 0.120
_exptl_crystal_size_min 0.030
_refine_diff_density_max 3.87
_refine_diff_density_min -4.01
_refine_ls_extinction_method None
_refine_ls_goodness_of_fit_ref 1.0061
_refine_ls_hydrogen_treatment none
_refine_ls_matrix_type full
_refine_ls_number_parameters 136
_refine_ls_number_reflns 2425
_refine_ls_number_restraints 0
_refine_ls_R_factor_all 0.0834
_refine_ls_R_factor_gt 0.0578
_refine_ls_shift/su_max 0.0009613
_refine_ls_shift/su_mean 4.0901890
_refine_ls_structure_factor_coef Fsqd
_refine_ls_weighting_details
;
 Method= Modified Sheldrick 
 w=1/[\s^2^(F^2^) + ( 0.10P)^2^ + 0.00P] 
 ,where P=p(6)*max(Fo^2^,0) + (1-p(6))Fc^2^ 
;
_refine_ls_weighting_scheme calc
_refine_ls_wR_factor_all 0.1558
_refine_ls_wR_factor_gt 0.1389
_refine_ls_wR_factor_ref 0.1558
_reflns_limit_h_max 10
_reflns_limit_h_min -10
_reflns_limit_k_max 14
_reflns_limit_k_min 0
_reflns_limit_l_max 16
_reflns_limit_l_min 0
_reflns_number_gt 1732
_reflns_number_total 2427
_reflns_threshold_expression I>2.0\s(I)
_oxford_diffrn_Wilson_B_factor 2.54
_oxford_diffrn_Wilson_scale 238.34
_oxford_refine_ls_r_factor_ref 0.0834
_oxford_refine_ls_scale 0.06257(3)
_oxford_reflns_number_all 2425
_oxford_reflns_threshold_expression_ref I>-3.0\s(I)
_oxford_structure_analysis_title 056jndv10
_cod_data_source_file c5dt00131e2.cif
_cod_data_source_block 056jndv10
_cod_depositor_comments
;
The following automatic conversions were performed:

'_symmetry_cell_setting' value 'Monoclinic' changed to 'monoclinic'
according to
/usr/data/users/saulius/crontab/automatic-downloads/rss-feeds/RSC/lib/dictionaries/cif_core.dic
dictionary named 'cif_core.dic' version 2.4.2 from 2011-04-26.

Automatic conversion script
Id: cif_fix_values 3008 2015-01-20 13:52:24Z robertas 

 Adding full bibliography for 7034158--7034159.cif.
;
_cod_original_sg_symbol_H-M 'P 1 21/n 1 '
_cod_original_formula_sum 'C8 H5 B1 Cl2 O3 W1'
_cod_database_code 7034159

loop_
_symmetry_equiv_pos_as_xyz
x,y,z
-x,-y,-z
-x+1/2,y+1/2,-z+1/2
x+1/2,-y+1/2,z+1/2

loop_
_atom_site_label
_atom_site_type_symbol
_atom_site_fract_x
_atom_site_fract_y
_atom_site_fract_z
_atom_site_U_iso_or_equiv
_atom_site_occupancy
_atom_site_adp_type
W1 W 0.87007(5) 0.22357(5) 0.61774(3) 0.0301 1.0000 Uani
C2 C 1.123(2) 0.2499(13) 0.6318(9) 0.0488 1.0000 Uani
O3 O 1.2674(11) 0.2602(10) 0.6363(8) 0.0512 1.0000 Uani
C4 C 0.6137(15) 0.1406(16) 0.5326(10) 0.0536 1.0000 Uani
C5 C 0.7483(15) 0.0694(11) 0.5027(10) 0.0395 1.0000 Uani
C6 C 0.8427(14) 0.1457(12) 0.4406(8) 0.0389 1.0000 Uani
C7 C 0.7712(17) 0.2627(14) 0.4351(9) 0.0459 1.0000 Uani
C8 C 0.6277(17) 0.2552(14) 0.4911(10) 0.0450 1.0000 Uani
C9 C 0.9620(13) 0.0966(10) 0.7292(8) 0.0293 1.0000 Uani
O10 O 1.0135(11) 0.0270(8) 0.7892(7) 0.0456 1.0000 Uani
C11 C 0.7846(15) 0.2837(11) 0.7511(9) 0.0355 1.0000 Uani
O12 O 0.7356(11) 0.3185(9) 0.8285(7) 0.0467 1.0000 Uani
B13 B 0.9124(16) 0.4210(14) 0.6394(10) 0.0336 1.0000 Uani
Cl14 Cl 0.7968(4) 0.5292(3) 0.5534(2) 0.0442 1.0000 Uani
Cl15 Cl 1.0618(4) 0.4943(3) 0.7397(2) 0.0476 1.0000 Uani
H41 H 0.5193 0.1104 0.5722 0.0640 1.0000 Uiso
H51 H 0.7659 -0.0185 0.5160 0.0472 1.0000 Uiso
H61 H 0.9384 0.1195 0.4022 0.0480 1.0000 Uiso
H71 H 0.8053 0.3322 0.3923 0.0552 1.0000 Uiso
H81 H 0.5432 0.3211 0.4959 0.0541 1.0000 Uiso

loop_
_atom_site_aniso_label
_atom_site_aniso_U_11
_atom_site_aniso_U_22
_atom_site_aniso_U_33
_atom_site_aniso_U_23
_atom_site_aniso_U_13
_atom_site_aniso_U_12
W1 0.0303(3) 0.0325(3) 0.0271(3) 0.00175(18) 0.00201(19) -0.00005(19)
C2 0.082(11) 0.043(8) 0.019(5) -0.003(5) -0.004(6) -0.005(7)
O3 0.022(4) 0.067(7) 0.065(6) 0.004(5) 0.005(4) 0.005(4)
C4 0.030(6) 0.090(13) 0.038(6) -0.002(7) -0.005(5) -0.011(7)
C5 0.038(6) 0.027(6) 0.050(7) -0.010(5) -0.008(5) -0.019(5)
C6 0.039(6) 0.044(8) 0.031(5) -0.024(5) -0.006(5) 0.018(5)
C7 0.046(7) 0.067(10) 0.023(5) 0.014(5) -0.003(5) -0.020(6)
C8 0.037(6) 0.052(9) 0.044(7) 0.008(6) -0.001(6) 0.007(6)
C9 0.036(5) 0.021(6) 0.032(5) -0.011(5) 0.009(5) -0.019(5)
O10 0.052(5) 0.036(5) 0.045(5) 0.011(4) -0.008(4) 0.005(4)
C11 0.037(6) 0.035(7) 0.038(6) 0.005(5) 0.016(5) -0.008(5)
O12 0.053(5) 0.047(5) 0.044(5) 0.007(4) 0.019(4) 0.011(5)
B13 0.027(5) 0.045(9) 0.029(6) -0.004(5) 0.002(5) -0.020(6)
Cl14 0.0478(17) 0.0385(18) 0.0463(16) 0.0046(13) 0.0062(14) 0.0039(14)
Cl15 0.0620(19) 0.0402(18) 0.0391(14) -0.0044(13) 0.0008(14) -0.0127(15)

loop_
_atom_type_symbol
_atom_type_scat_dispersion_real
_atom_type_scat_dispersion_imag
_atom_type_scat_Cromer_Mann_a1
_atom_type_scat_Cromer_Mann_b1
_atom_type_scat_Cromer_Mann_a2
_atom_type_scat_Cromer_Mann_b2
_atom_type_scat_Cromer_Mann_a3
_atom_type_scat_Cromer_Mann_b3
_atom_type_scat_Cromer_Mann_a4
_atom_type_scat_Cromer_Mann_b4
_atom_type_scat_Cromer_Mann_c
_atom_type_scat_source
C 0.0033 0.0016 2.3100 20.8439 1.0200 10.2075 1.5886 0.5687 0.8650 51.6512 0.2156 'International Tables Vol C 4.2.6.8 and 6.1.1.4'
H 0.0000 0.0000 0.4930 10.5109 0.3229 26.1257 0.1402 3.1424 0.0408 57.7998 0.0030 'International Tables Vol C 4.2.6.8 and 6.1.1.4'
B 0.0013 0.0007 2.0545 23.2185 1.3326 1.0210 1.0979 60.3498 0.7068 0.1403 -0.1932 'International Tables Vol C 4.2.6.8 and 6.1.1.4'
Cl 0.1484 0.1585 11.4604 0.0104 7.1964 1.1662 6.2556 18.5194 1.6455 47.7784 -9.5574 'International Tables Vol C 4.2.6.8 and 6.1.1.4'
O 0.0106 0.0060 3.0485 13.2771 2.2868 5.7011 1.5463 0.3239 0.8670 32.9089 0.2508 'International Tables Vol C 4.2.6.8 and 6.1.1.4'
W -0.8490 6.8722 29.0818 1.7203 15.4300 9.2259 14.4327 0.3217 5.1198 57.0560 9.8875 'International Tables Vol C 4.2.6.8 and 6.1.1.4'

loop_
_geom_angle_atom_site_label_1
_geom_angle_atom_site_label_2
_geom_angle_atom_site_label_3
_geom_angle
_geom_angle_publ_flag
C2 W1 C4 152.6(5) yes
C2 W1 C5 118.9(5) yes
C4 W1 C5 35.0(5) yes
C2 W1 C6 96.0(4) yes
C4 W1 C6 57.6(4) yes
C5 W1 C6 35.2(4) yes
C2 W1 C7 105.1(5) yes
C4 W1 C7 58.4(5) yes
C5 W1 C7 59.2(5) yes
C6 W1 C7 35.1(5) yes
C2 W1 C8 139.1(5) yes
C4 W1 C8 34.3(5) yes
C5 W1 C8 57.8(5) yes
C6 W1 C8 57.2(4) yes
C7 W1 C8 35.0(5) yes
C2 W1 C9 77.2(5) yes
C4 W1 C9 104.2(5) yes
C5 W1 C9 89.5(4) yes
C6 W1 C9 111.2(4) yes
C7 W1 C9 146.0(5) yes
C2 W1 C11 108.8(5) yes
C4 W1 C11 98.1(5) yes
C5 W1 C11 126.5(5) yes
C6 W1 C11 155.0(5) yes
C7 W1 C11 129.8(5) yes
C2 W1 B13 73.4(5) yes
C4 W1 B13 123.2(6) yes
C5 W1 B13 146.3(4) yes
C6 W1 B13 118.0(5) yes
C7 W1 B13 87.7(5) yes
C8 W1 C9 138.3(5) yes
C8 W1 C11 100.0(5) yes
C9 W1 C11 78.2(4) yes
C8 W1 B13 91.8(5) yes
C9 W1 B13 124.2(4) yes
C11 W1 B13 68.3(4) yes
W1 C2 O3 176.6(12) yes
W1 C4 C5 72.7(6) yes
W1 C4 C8 72.6(8) yes
C5 C4 C8 108.5(11) yes
W1 C4 H41 124.3 no
C5 C4 H41 125.1 no
C8 C4 H41 126.2 no
W1 C5 C4 72.3(7) yes
W1 C5 C6 72.2(6) yes
C4 C5 C6 106.0(11) yes
W1 C5 H51 125.0 no
C4 C5 H51 126.7 no
C6 C5 H51 127.1 no
W1 C6 C5 72.6(6) yes
W1 C6 C7 72.2(6) yes
C5 C6 C7 109.8(10) yes
W1 C6 H61 125.2 no
C5 C6 H61 125.1 no
C7 C6 H61 124.9 no
W1 C7 C6 72.7(6) yes
W1 C7 C8 72.5(7) yes
C6 C7 C8 105.3(12) yes
W1 C7 H71 125.7 no
C6 C7 H71 127.2 no
C8 C7 H71 127.0 no
W1 C8 C7 72.5(7) yes
W1 C8 C4 73.1(7) yes
C7 C8 C4 110.3(13) yes
W1 C8 H81 124.4 no
C7 C8 H81 125.1 no
C4 C8 H81 124.5 no
W1 C9 O10 179.2(9) yes
W1 C11 O12 179.8(11) yes
W1 B13 Cl14 122.3(6) yes
W1 B13 Cl15 127.2(8) yes
Cl14 B13 Cl15 110.6(8) yes

loop_
_geom_bond_atom_site_label_1
_geom_bond_atom_site_label_2
_geom_bond_distance
_geom_bond_publ_flag
W1 C2 2.005(17) yes
W1 C4 2.344(12) yes
W1 C5 2.349(11) yes
W1 C6 2.343(9) yes
W1 C7 2.337(11) yes
W1 C8 2.337(13) yes
W1 C9 2.038(12) yes
W1 C11 1.980(11) yes
W1 B13 2.223(14) yes
C2 O3 1.135(18) yes
C4 C5 1.411(18) yes
C4 C8 1.38(2) yes
C4 H41 1.001 no
C5 C6 1.417(17) yes
C5 H51 0.994 no
C6 C7 1.41(2) yes
C6 H61 0.987 no
C7 C8 1.405(19) yes
C7 H71 0.992 no
C8 H81 0.996 no
C9 O10 1.111(13) yes
C11 O12 1.146(14) yes
B13 Cl14 1.775(15) yes
B13 Cl15 1.793(12) yes
